data_1520195
loop_
_publ_author_name
'Callear, Samantha K.'
'Hursthouse, Michael B.'

_publ_section_title
;
 Oxalic acid 2-imidazolidinone
;
_journal_name_full 'Crystal Structure Report Archive'
_journal_page_first 495
_journal_year 2008
_chemical_formula_sum 'C8 H14 N4 O6'
_chemical_formula_weight 262.23
_chemical_name_systematic
;
Oxalic acid & 2-imidazolidinone
;
_space_group_IT_number 14
_symmetry_cell_setting monoclinic
_symmetry_space_group_name_Hall '-P 2ybc'
_symmetry_space_group_name_H-M 'P 1 21/c 1'
_atom_sites_solution_hydrogens geom
_atom_sites_solution_primary direct
_atom_sites_solution_secondary difmap
_cell_angle_alpha 90.00
_cell_angle_beta 97.79(3)
_cell_angle_gamma 90.00
_cell_formula_units_Z 4
_cell_length_a 8.322(4)
_cell_length_b 11.203(5)
_cell_length_c 11.915(5)
_cell_measurement_reflns_used 2546
_cell_measurement_temperature 120(2)
_cell_measurement_theta_max 28.28
_cell_measurement_theta_min 0.41
_cell_volume 1100.6(9)
_computing_cell_refinement 'DENZO (Otwinowski & Minor, 1997) & COLLECT (Hooft, R.W.W., 1998)'
_computing_data_collection 'COLLECT (Hooft, R.W.W., 1998)'
_computing_data_reduction 'DENZO (Otwinowski & Minor, 1997) & COLLECT (Hooft, R.W.W., 1998)'
_computing_structure_refinement 'SHELXL-97 (Sheldrick, 1997)'
_diffrn_ambient_temperature 120(2)
_diffrn_detector_area_resol_mean 9.091
_diffrn_measured_fraction_theta_full 0.998
_diffrn_measured_fraction_theta_max 0.998
_diffrn_measurement_device_type 'Bruker-Nonius 95mm CCD camera on \k-goniostat'
_diffrn_measurement_method '\f & \w scans'
_diffrn_radiation_monochromator '10cm confocal mirrors'
_diffrn_radiation_source 'Bruker-Nonius FR591 rotating anode'
_diffrn_radiation_type MoK\a
_diffrn_radiation_wavelength 0.71073
_diffrn_reflns_av_R_equivalents 0.1842
_diffrn_reflns_av_sigmaI/netI 0.1022
_diffrn_reflns_limit_h_max 9
_diffrn_reflns_limit_h_min -9
_diffrn_reflns_limit_k_max 13
_diffrn_reflns_limit_k_min -13
_diffrn_reflns_limit_l_max 14
_diffrn_reflns_limit_l_min -14
_diffrn_reflns_number 15954
_diffrn_reflns_theta_full 25.00
_diffrn_reflns_theta_max 25.00
_diffrn_reflns_theta_min 3.07
_exptl_absorpt_coefficient_mu 0.136
_exptl_absorpt_correction_T_max 0.9986
_exptl_absorpt_correction_T_min 0.9865
_exptl_absorpt_correction_type multi-scan
_exptl_absorpt_process_details 'SADABS V2.10 (Sheldrick, G.M., 2003)'
_exptl_crystal_colour colourless
_exptl_crystal_density_diffrn 1.583
_exptl_crystal_density_method 'not measured'
_exptl_crystal_description plate
_exptl_crystal_F_000 552
_exptl_crystal_size_max 0.10
_exptl_crystal_size_mid 0.08
_exptl_crystal_size_min 0.01
_refine_diff_density_max 0.360
_refine_diff_density_min -0.354
_refine_diff_density_rms 0.093
_refine_ls_extinction_method none
_refine_ls_goodness_of_fit_ref 1.243
_refine_ls_hydrogen_treatment constr
_refine_ls_matrix_type full
_refine_ls_number_parameters 153
_refine_ls_number_reflns 1934
_refine_ls_number_restraints 0
_refine_ls_restrained_S_all 1.243
_refine_ls_R_factor_all 0.2012
_refine_ls_R_factor_gt 0.1421
_refine_ls_shift/su_max 0.003
_refine_ls_shift/su_mean 0.001
_refine_ls_structure_factor_coef Fsqd
_refine_ls_weighting_details 'calc w=1/[\s^2^(Fo^2^)+(0.0000P)^2^+9.0267P] where P=(Fo^2^+2Fc^2^)/3'
_refine_ls_weighting_scheme calc
_refine_ls_wR_factor_gt 0.2116
_refine_ls_wR_factor_ref 0.2343
_reflns_number_gt 1265
_reflns_number_total 1934
_reflns_threshold_expression >2sigma(I)
_cod_data_source_file eCrystal-495.cif
_cod_data_source_block 06skc0068p21c
_cod_depositor_comments
;
Citation :
Callear, Samantha K. and Hursthouse, Michael B. (2008) 
University of Southampton, Crystal Structure Report Archive. 
(doi:10.5258/ecrystals/495)

More at:
http://ecrystals.chem.soton.ac.uk/495/
;
_cod_original_sg_symbol_H-M P21/c
_cod_database_code 1520195

loop_
_symmetry_equiv_pos_as_xyz
'x, y, z'
'-x, y+1/2, -z+1/2'
'-x, -y, -z'
'x, -y-1/2, z-1/2'

loop_
_atom_site_label
_atom_site_type_symbol
_atom_site_fract_x
_atom_site_fract_y
_atom_site_fract_z
_atom_site_U_iso_or_equiv
_atom_site_adp_type
_atom_site_occupancy
_atom_site_symmetry_multiplicity
_atom_site_calc_flag
_atom_site_refinement_flags
_atom_site_disorder_assembly
_atom_site_disorder_group
C1 C -0.2026(9) -0.1130(7) 0.4687(6) 0.0186(12) Uani 1 1 d . . .
C2 C -0.2938(9) -0.1534(7) 0.5644(6) 0.0186(12) Uani 1 1 d . . .
O1A O -0.1413(6) -0.1852(5) 0.4105(4) 0.0223(13) Uani 1 1 d . . .
O1B O -0.2003(6) 0.0022(5) 0.4570(5) 0.0203(13) Uani 1 1 d . . .
H1 H -0.1438 0.0202 0.4062 0.030 Uiso 1 1 calc R . .
O2A O -0.2945(7) -0.2683(5) 0.5775(4) 0.0209(13) Uani 1 1 d . . .
H2 H -0.3415 -0.2854 0.6335 0.031 Uiso 1 1 calc R . .
O2B O -0.3593(6) -0.0840(5) 0.6199(4) 0.0214(13) Uani 1 1 d . . .
C22 C -0.0253(10) -0.0242(8) 0.7596(7) 0.024(2) Uani 1 1 d . . .
C24 C -0.0981(9) 0.1354(7) 0.8617(6) 0.0200(13) Uani 1 1 d . . .
H24A H -0.1758 0.2018 0.8439 0.024 Uiso 1 1 calc R . .
H24B H -0.0094 0.1615 0.9204 0.024 Uiso 1 1 calc R . .
C25 C -0.1828(10) 0.0220(7) 0.8983(7) 0.0200(13) Uani 1 1 d . . .
H25A H -0.1701 0.0139 0.9818 0.024 Uiso 1 1 calc R . .
H25B H -0.2995 0.0210 0.8679 0.024 Uiso 1 1 calc R . .
N21 N -0.0932(8) -0.0699(6) 0.8465(5) 0.0219(16) Uani 1 1 d . . .
H21 H -0.0847 -0.1447 0.8689 0.026 Uiso 1 1 calc R . .
N23 N -0.0357(8) 0.0918(6) 0.7603(6) 0.0268(18) Uani 1 1 d . . .
H23 H -0.0085 0.1383 0.7064 0.032 Uiso 1 1 calc R . .
O22 O 0.0395(7) -0.0884(5) 0.6900(4) 0.0231(14) Uani 1 1 d . . .
C32 C -0.5205(9) -0.2108(7) 0.2907(6) 0.0173(19) Uani 1 1 d . . .
C34 C -0.6098(10) -0.3733(8) 0.3830(6) 0.024(2) Uani 1 1 d . . .
H34A H -0.5251 -0.4121 0.4372 0.028 Uiso 1 1 calc R . .
H34B H -0.6995 -0.4304 0.3615 0.028 Uiso 1 1 calc R . .
C35 C -0.6704(10) -0.2591(7) 0.4315(7) 0.025(2) Uani 1 1 d . . .
H35A H -0.7889 -0.2500 0.4105 0.030 Uiso 1 1 calc R . .
H35B H -0.6443 -0.2574 0.5151 0.030 Uiso 1 1 calc R . .
N31 N -0.5828(8) -0.1674(6) 0.3796(5) 0.0196(15) Uani 1 1 d . . .
H31 H -0.5720 -0.0932 0.4035 0.024 Uiso 1 1 calc R . .
N33 N -0.5444(8) -0.3293(6) 0.2851(5) 0.0206(16) Uani 1 1 d . . .
H33 H -0.5229 -0.3745 0.2286 0.025 Uiso 1 1 calc R . .
O32 O -0.4552(6) -0.1510(5) 0.2210(4) 0.0226(13) Uani 1 1 d . . .

loop_
_atom_site_aniso_label
_atom_site_aniso_U_11
_atom_site_aniso_U_22
_atom_site_aniso_U_33
_atom_site_aniso_U_23
_atom_site_aniso_U_13
_atom_site_aniso_U_12
C1 0.013(3) 0.023(3) 0.019(3) -0.007(3) -0.004(2) 0.001(2)
C2 0.013(3) 0.023(3) 0.019(3) -0.007(3) -0.004(2) 0.001(2)
O1A 0.027(3) 0.019(3) 0.024(3) -0.004(2) 0.013(2) 0.004(3)
O1B 0.021(3) 0.014(3) 0.029(3) -0.001(2) 0.016(3) -0.001(2)
O2A 0.022(3) 0.018(3) 0.023(3) -0.001(2) 0.004(2) -0.010(2)
O2B 0.023(3) 0.022(3) 0.021(3) -0.004(2) 0.011(3) -0.003(3)
C22 0.021(5) 0.025(5) 0.025(5) 0.006(4) 0.000(4) 0.000(4)
C24 0.021(3) 0.014(3) 0.025(3) -0.004(3) 0.002(3) 0.003(3)
C25 0.021(3) 0.014(3) 0.025(3) -0.004(3) 0.002(3) 0.003(3)
N21 0.025(4) 0.020(4) 0.022(4) 0.008(3) 0.008(3) 0.007(3)
N23 0.042(5) 0.019(4) 0.021(4) 0.004(3) 0.010(3) 0.000(3)
O22 0.034(3) 0.020(3) 0.017(3) -0.004(3) 0.009(3) 0.006(3)
C32 0.009(4) 0.017(5) 0.024(5) -0.010(4) -0.003(4) 0.004(3)
C34 0.018(4) 0.033(5) 0.021(4) -0.001(4) 0.006(4) 0.005(4)
C35 0.021(5) 0.029(5) 0.026(5) 0.003(4) 0.005(4) 0.001(4)
N31 0.023(4) 0.014(4) 0.022(4) 0.000(3) 0.005(3) 0.001(3)
N33 0.024(4) 0.020(4) 0.019(4) -0.007(3) 0.006(3) -0.005(3)
O32 0.025(3) 0.021(3) 0.021(3) 0.003(2) 0.000(3) -0.001(3)

loop_
_atom_type_symbol
_atom_type_description
_atom_type_scat_dispersion_real
_atom_type_scat_dispersion_imag
_atom_type_scat_source
C C 0.0033 0.0016 'International Tables Vol C Tables 4.2.6.8 and 6.1.1.4'
H H 0.0000 0.0000 'International Tables Vol C Tables 4.2.6.8 and 6.1.1.4'
N N 0.0061 0.0033 'International Tables Vol C Tables 4.2.6.8 and 6.1.1.4'
O O 0.0106 0.0060 'International Tables Vol C Tables 4.2.6.8 and 6.1.1.4'

loop_
_geom_angle_atom_site_label_1
_geom_angle_atom_site_label_2
_geom_angle_atom_site_label_3
_geom_angle
_geom_angle_site_symmetry_1
_geom_angle_site_symmetry_3
O1A C1 O1B 125.8(7) . .
O1A C1 C2 121.1(7) . .
O1B C1 C2 113.1(7) . .
O2B C2 O2A 124.5(7) . .
O2B C2 C1 122.1(7) . .
O2A C2 C1 113.4(7) . .
C1 O1B H1 109.5 . .
C2 O2A H2 109.5 . .
O22 C22 N23 127.1(8) . .
O22 C22 N21 123.1(8) . .
N23 C22 N21 109.8(8) . .
N23 C24 C25 100.7(6) . .
N23 C24 H24A 111.6 . .
C25 C24 H24A 111.6 . .
N23 C24 H24B 111.6 . .
C25 C24 H24B 111.6 . .
H24A C24 H24B 109.4 . .
N21 C25 C24 100.5(6) . .
N21 C25 H25A 111.7 . .
C24 C25 H25A 111.7 . .
N21 C25 H25B 111.7 . .
C24 C25 H25B 111.7 . .
H25A C25 H25B 109.4 . .
C22 N21 C25 110.5(7) . .
C22 N21 H21 124.8 . .
C25 N21 H21 124.8 . .
C22 N23 C24 111.7(7) . .
C22 N23 H23 124.1 . .
C24 N23 H23 124.1 . .
O32 C32 N31 125.8(7) . .
O32 C32 N33 125.0(7) . .
N31 C32 N33 109.2(7) . .
N33 C34 C35 101.7(7) . .
N33 C34 H34A 111.4 . .
C35 C34 H34A 111.4 . .
N33 C34 H34B 111.4 . .
C35 C34 H34B 111.4 . .
H34A C34 H34B 109.3 . .
N31 C35 C34 102.9(6) . .
N31 C35 H35A 111.2 . .
C34 C35 H35A 111.2 . .
N31 C35 H35B 111.2 . .
C34 C35 H35B 111.2 . .
H35A C35 H35B 109.1 . .
C32 N31 C35 110.7(7) . .
C32 N31 H31 124.6 . .
C35 N31 H31 124.6 . .
C32 N33 C34 111.6(6) . .
C32 N33 H33 124.2 . .
C34 N33 H33 124.2 . .

loop_
_geom_bond_atom_site_label_1
_geom_bond_atom_site_label_2
_geom_bond_distance
_geom_bond_site_symmetry_2
C1 O1A 1.221(9) .
C1 O1B 1.298(9) .
C1 C2 1.522(10) .
C2 O2B 1.199(9) .
C2 O2A 1.297(9) .
O1B H1 0.8400 .
O2A H2 0.8400 .
C22 O22 1.272(10) .
C22 N23 1.303(11) .
C22 N21 1.346(10) .
C24 N23 1.462(9) .
C24 C25 1.544(10) .
C24 H24A 0.9900 .
C24 H24B 0.9900 .
C25 N21 1.457(9) .
C25 H25A 0.9900 .
C25 H25B 0.9900 .
N21 H21 0.8800 .
N23 H23 0.8800 .
C32 O32 1.248(9) .
C32 N31 1.333(9) .
C32 N33 1.343(10) .
C34 N33 1.439(10) .
C34 C35 1.517(11) .
C34 H34A 0.9900 .
C34 H34B 0.9900 .
C35 N31 1.446(10) .
C35 H35A 0.9900 .
C35 H35B 0.9900 .
N31 H31 0.8800 .
N33 H33 0.8800 .

loop_
_geom_hbond_atom_site_label_D
_geom_hbond_atom_site_label_H
_geom_hbond_atom_site_label_A
_geom_hbond_distance_DH
_geom_hbond_distance_HA
_geom_hbond_distance_DA
_geom_hbond_angle_DHA
_geom_hbond_site_symmetry_A
O1B H1 O22 0.84 1.71 2.535(8) 167.3 3_556
N23 H23 O1A 0.88 2.06 2.867(8) 152.1 3_556
O2A H2 O32 0.84 1.66 2.480(8) 164.4 4_556
N21 H21 O1A 0.88 2.04 2.890(8) 162.2 4_556
N31 H31 O2B 0.88 2.07 2.858(8) 147.9 3_456
N33 H33 O2B 0.88 2.06 2.831(8) 146.5 4
